data_7116635
loop_
_publ_author_name
'Shuaijun Yang'
'Danqing Liu'
'Xiaomin Xu'
'Qian Miao'

_publ_section_title
;
 Molecular packing and n-channel thin film transistors of chlorinated
 cyclobuta[1,2-b:3,4-b']diquinoxalines
;
_journal_name_full Chem.Commun.
_journal_page_first 4275
_journal_paper_doi 10.1039/C5cc00537J
_journal_volume 51
_journal_year 2015
_chemical_formula_sum 'C16 H4 Cl2 N4'
_chemical_formula_weight 323.13
_chemical_name_systematic
; 
 2,8-dichloro-cyclobuta[1,2-b:3,4-b'] diquinoxaline and 2,9-dichloro-cyclobuta[1,2-b:3,4-b'] diquinoxaline 
;
_space_group_IT_number 2
_symmetry_cell_setting triclinic
_symmetry_space_group_name_Hall '-P 1'
_symmetry_space_group_name_H-M 'P -1'
_atom_sites_solution_hydrogens geom
_atom_sites_solution_primary direct
_atom_sites_solution_secondary difmap
_audit_creation_method SHELXL-97
_audit_update_record
;
2015-01-16 deposited with the CCDC.
2015-02-03 downloaded from the CCDC.
;
_cell_angle_alpha 92.898(10)
_cell_angle_beta 100.560(11)
_cell_angle_gamma 94.347(10)
_cell_formula_units_Z 1
_cell_length_a 4.7573(16)
_cell_length_b 7.941(3)
_cell_length_c 8.892(3)
_cell_measurement_reflns_used 70
_cell_measurement_temperature 296(2)
_cell_measurement_theta_max 15
_cell_measurement_theta_min 15
_cell_volume 328.6(2)
_computing_cell_refinement 'BRUKER KAPPA APEXII DUO DIFFRACTOMETER'
_computing_data_collection 'BRUKER KAPPA APEXII DUO DIFFRACTOMETER'
_computing_data_reduction 'BRUKER KAPPA APEXII DUO DIFFRACTOMETER'
_computing_molecular_graphics 'SIEMENS SHELXTL'
_computing_publication_material 'SIEMENS SHELXTL'
_computing_structure_refinement 'SHELXL-97 (Sheldrick, 2008)'
_computing_structure_solution 'SHELXS-97 (Sheldrick, 2008)'
_diffrn_ambient_temperature 296(2)
_diffrn_measured_fraction_theta_full 0.982
_diffrn_measured_fraction_theta_max 0.982
_diffrn_measurement_device_type 'BRUKER KAPPA APEXII DUO DIFFRACTOMETER'
_diffrn_measurement_method 'PHI & OMEGA SCAN'
_diffrn_radiation_monochromator graphite
_diffrn_radiation_source 'fine-focus sealed tube'
_diffrn_radiation_type MoK\a
_diffrn_radiation_wavelength 0.71073
_diffrn_reflns_av_R_equivalents 0.0731
_diffrn_reflns_av_sigmaI/netI 0.0576
_diffrn_reflns_limit_h_max 5
_diffrn_reflns_limit_h_min -5
_diffrn_reflns_limit_k_max 9
_diffrn_reflns_limit_k_min -9
_diffrn_reflns_limit_l_max 10
_diffrn_reflns_limit_l_min -10
_diffrn_reflns_number 5502
_diffrn_reflns_theta_full 25.24
_diffrn_reflns_theta_max 25.24
_diffrn_reflns_theta_min 2.33
_exptl_absorpt_coefficient_mu 0.493
_exptl_absorpt_correction_T_max 0.7456
_exptl_absorpt_correction_T_min 0.4867
_exptl_absorpt_correction_type multi-scan
_exptl_crystal_colour yellow
_exptl_crystal_density_diffrn 1.633
_exptl_crystal_density_method 'not measured'
_exptl_crystal_description plate
_exptl_crystal_F_000 162
_exptl_crystal_size_max 0.40
_exptl_crystal_size_mid 0.30
_exptl_crystal_size_min 0.10
_refine_diff_density_max 0.721
_refine_diff_density_min -0.527
_refine_diff_density_rms 0.135
_refine_ls_extinction_method none
_refine_ls_goodness_of_fit_ref 1.273
_refine_ls_hydrogen_treatment riding
_refine_ls_matrix_type full
_refine_ls_number_parameters 110
_refine_ls_number_reflns 1170
_refine_ls_number_restraints 0
_refine_ls_restrained_S_all 1.273
_refine_ls_R_factor_all 0.1459
_refine_ls_R_factor_gt 0.1272
_refine_ls_shift/su_max 0.000
_refine_ls_shift/su_mean 0.000
_refine_ls_structure_factor_coef Fsqd
_refine_ls_weighting_details 'calc w=1/[\s^2^(Fo^2^)+(0.0000P)^2^+6.4320P] where P=(Fo^2^+2Fc^2^)/3'
_refine_ls_weighting_scheme calc
_refine_ls_wR_factor_gt 0.3611
_refine_ls_wR_factor_ref 0.3685
_reflns_number_gt 951
_reflns_number_total 1170
_reflns_threshold_expression >2sigma(I)
_cod_data_source_file c5cc00537j2.cif
_cod_data_source_block dichloro-CBDQ-cocrystal
_cod_original_cell_volume 328.57(19)
_cod_original_sg_symbol_H-M P-1
_cod_database_code 7116635

loop_
_symmetry_equiv_pos_as_xyz
'x, y, z'
'-x, -y, -z'

loop_
_atom_site_label
_atom_site_type_symbol
_atom_site_fract_x
_atom_site_fract_y
_atom_site_fract_z
_atom_site_U_iso_or_equiv
_atom_site_adp_type
_atom_site_occupancy
_atom_site_symmetry_multiplicity
_atom_site_calc_flag
_atom_site_refinement_flags
_atom_site_disorder_assembly
_atom_site_disorder_group
N1 N -0.9334(18) -0.4893(11) 0.7468(9) 0.030(2) Uani 1 1 d . . .
N2 N -0.6242(19) -0.2891(11) 1.0259(9) 0.032(2) Uani 1 1 d . . .
Cl1 Cl -0.0240(8) 0.0519(5) 0.7142(5) 0.0415(13) Uani 0.749(9) 1 d P A 1
Cl1' Cl -0.320(3) -0.1948(18) 0.4236(15) 0.055(5) Uani 0.251(9) 1 d P A 2
C1 C -0.715(2) -0.3635(13) 0.7459(11) 0.029(2) Uani 1 1 d . . .
C2 C -0.640(2) -0.3306(15) 0.6042(12) 0.037(3) Uani 1 1 d . A .
H2B H -0.7370 -0.3923 0.5158 0.045 Uiso 1 1 calc R . .
C3 C -0.423(2) -0.2069(14) 0.5942(13) 0.036(3) Uani 1 1 d . . .
C4 C -0.283(2) -0.1122(14) 0.7275(13) 0.036(3) Uani 1 1 d . A .
C5 C -0.350(2) -0.1434(14) 0.8673(13) 0.036(3) Uani 1 1 d . . .
H5A H -0.2495 -0.0810 0.9546 0.043 Uiso 1 1 calc R A .
C6 C -0.566(2) -0.2673(13) 0.8809(11) 0.028(2) Uani 1 1 d . A .
C7 C -0.831(2) -0.4034(12) 1.0208(11) 0.027(2) Uani 1 1 d . . .
C8 C -0.985(2) -0.5012(12) 0.8847(11) 0.026(2) Uani 1 1 d . . .

loop_
_atom_site_aniso_label
_atom_site_aniso_U_11
_atom_site_aniso_U_22
_atom_site_aniso_U_33
_atom_site_aniso_U_23
_atom_site_aniso_U_13
_atom_site_aniso_U_12
N1 0.032(5) 0.034(5) 0.023(5) 0.000(4) 0.002(4) -0.002(4)
N2 0.034(5) 0.041(5) 0.019(4) -0.002(4) 0.003(4) -0.003(4)
Cl1 0.042(2) 0.044(2) 0.040(2) 0.0049(16) 0.0133(16) -0.0078(16)
Cl1' 0.060(9) 0.065(9) 0.045(8) 0.009(6) 0.016(6) 0.012(7)
C1 0.032(5) 0.032(6) 0.021(5) -0.003(4) 0.004(4) 0.002(4)
C2 0.038(6) 0.049(7) 0.024(6) -0.002(5) 0.005(5) 0.003(5)
C3 0.040(6) 0.039(6) 0.032(6) 0.005(5) 0.008(5) 0.009(5)
C4 0.034(6) 0.033(6) 0.044(7) 0.006(5) 0.010(5) 0.003(5)
C5 0.036(6) 0.031(6) 0.037(6) 0.002(5) 0.002(5) -0.005(5)
C6 0.029(5) 0.030(5) 0.024(5) 0.002(4) 0.005(4) 0.005(4)
C7 0.034(5) 0.025(5) 0.020(5) -0.006(4) 0.005(4) 0.000(4)
C8 0.028(5) 0.025(5) 0.025(5) -0.003(4) 0.002(4) 0.002(4)

loop_
_atom_type_symbol
_atom_type_description
_atom_type_scat_dispersion_real
_atom_type_scat_dispersion_imag
_atom_type_scat_source
C C 0.0033 0.0016 'International Tables Vol C Tables 4.2.6.8 and 6.1.1.4'
H H 0.0000 0.0000 'International Tables Vol C Tables 4.2.6.8 and 6.1.1.4'
N N 0.0061 0.0033 'International Tables Vol C Tables 4.2.6.8 and 6.1.1.4'
Cl Cl 0.1484 0.1585 'International Tables Vol C Tables 4.2.6.8 and 6.1.1.4'

loop_
_geom_angle_atom_site_label_1
_geom_angle_atom_site_label_2
_geom_angle_atom_site_label_3
_geom_angle
_geom_angle_site_symmetry_3
C8 N1 C1 110.4(8) .
C7 N2 C6 110.8(8) .
N1 C1 C2 117.4(9) .
N1 C1 C6 123.3(9) .
C2 C1 C6 119.2(10) .
C3 C2 C1 120.8(10) .
C2 C3 C4 119.0(10) .
C2 C3 Cl1' 117.0(10) .
C4 C3 Cl1' 123.7(10) .
C5 C4 C3 121.3(10) .
C5 C4 Cl1 119.5(9) .
C3 C4 Cl1 119.3(9) .
C4 C5 C6 121.0(10) .
N2 C6 C5 117.5(9) .
N2 C6 C1 123.8(9) .
C5 C6 C1 118.7(9) .
N2 C7 C8 126.0(9) .
N2 C7 C8 144.6(9) 2_347
C8 C7 C8 89.4(8) 2_347
N1 C8 C7 125.7(9) .
N1 C8 C7 143.7(9) 2_347
C7 C8 C7 90.6(8) 2_347

loop_
_geom_bond_atom_site_label_1
_geom_bond_atom_site_label_2
_geom_bond_distance
_geom_bond_site_symmetry_2
N1 C8 1.301(13) .
N1 C1 1.388(13) .
N2 C7 1.280(13) .
N2 C6 1.384(12) .
Cl1 C4 1.749(11) .
Cl1' C3 1.681(16) .
C1 C2 1.402(14) .
C1 C6 1.428(14) .
C2 C3 1.389(16) .
C3 C4 1.398(16) .
C4 C5 1.368(16) .
C5 C6 1.394(14) .
C7 C8 1.448(13) .
C7 C8 1.509(13) 2_347
C8 C7 1.509(13) 2_347
